data_1571356
loop_
_publ_author_name
'Li, Xing-Chi'
'Cheng, Ying'
'Wang, Xu-Dong'
'Tong, Shuo'
'Wang, Mei-Xiang'

_publ_section_title
;
 <i>De novo</i> synthesis of inherently chiral heteracalix[4]aromatics
 from enantioselective macrocyclization enabled by chiral phosphoric
 acid-catalyzed intramolecular S<sub>N</sub>Ar reaction.
;
_journal_issue 10
_journal_name_full 'Chemical science'
_journal_page_first 3610
_journal_page_last 3615
_journal_paper_doi 10.1039/d3sc06436k
_journal_volume 15
_journal_year 2024
_chemical_formula_sum 'C33 H35 N9 O4'
_chemical_formula_weight 621.70
_space_group_crystal_system monoclinic
_space_group_IT_number 14
_space_group_name_Hall '-P 2ybc'
_space_group_name_H-M_alt 'P 1 21/c 1'
_atom_sites_solution_hydrogens geom
_audit_creation_method SHELXL-2018/3
_audit_update_record
;
2023-10-26 deposited with the CCDC.	2024-01-25 downloaded from the CCDC.
;
_cell_angle_alpha 90
_cell_angle_beta 91.9570(10)
_cell_angle_gamma 90
_cell_formula_units_Z 8
_cell_length_a 19.0635(2)
_cell_length_b 15.8724(2)
_cell_length_c 21.4307(2)
_cell_measurement_reflns_used 10348
_cell_measurement_temperature 100(2)
_cell_measurement_theta_max 62.499
_cell_measurement_theta_min 2.319
_cell_volume 6480.79(12)
_computing_cell_refinement 'CrysAlisPro 1.171.42.55a (Rigaku OD, 2022)'
_computing_data_collection 'CrysAlisPro 1.171.42.55a (Rigaku OD, 2022)'
_computing_data_reduction 'CrysAlisPro 1.171.42.55a (Rigaku OD, 2022)'
_computing_structure_refinement 'SHELXL-2018/3 (Sheldrick, 2018)'
_computing_structure_solution 'CrysAlisPro 1.171.42.55a (Rigaku OD, 2022)'
_diffrn_ambient_temperature 100(2)
_diffrn_detector_area_resol_mean 10.0000
_diffrn_measured_fraction_theta_full 1.000
_diffrn_measured_fraction_theta_max 1.000
_diffrn_measurement_device_type 'XtaLAB Synergy R, DW system, HyPix'
_diffrn_measurement_method '\w scans'
_diffrn_radiation_type CuK\a
_diffrn_radiation_wavelength 1.54184
_diffrn_reflns_av_R_equivalents 0.0388
_diffrn_reflns_av_unetI/netI 0.0254
_diffrn_reflns_Laue_measured_fraction_full 1.000
_diffrn_reflns_Laue_measured_fraction_max 1.000
_diffrn_reflns_limit_h_max 21
_diffrn_reflns_limit_h_min -21
_diffrn_reflns_limit_k_max 18
_diffrn_reflns_limit_k_min -17
_diffrn_reflns_limit_l_max 24
_diffrn_reflns_limit_l_min -24
_diffrn_reflns_number 56351
_diffrn_reflns_point_group_measured_fraction_full 1.000
_diffrn_reflns_point_group_measured_fraction_max 1.000
_diffrn_reflns_theta_full 62.499
_diffrn_reflns_theta_max 62.499
_diffrn_reflns_theta_min 2.319
_exptl_absorpt_coefficient_mu 0.711
_exptl_absorpt_correction_T_max 1.00000
_exptl_absorpt_correction_T_min 0.79129
_exptl_absorpt_correction_type multi-scan
_exptl_crystal_colour colourless
_exptl_crystal_density_diffrn 1.274
_exptl_crystal_description block
_exptl_crystal_F_000 2624
_exptl_crystal_size_max 0.200
_exptl_crystal_size_mid 0.100
_exptl_crystal_size_min 0.050
_refine_diff_density_max 0.679
_refine_diff_density_min -0.566
_refine_diff_density_rms 0.054
_refine_ls_extinction_method none
_refine_ls_goodness_of_fit_ref 1.027
_refine_ls_hydrogen_treatment constr
_refine_ls_matrix_type full
_refine_ls_number_parameters 883
_refine_ls_number_reflns 10348
_refine_ls_number_restraints 90
_refine_ls_restrained_S_all 1.039
_refine_ls_R_factor_all 0.0542
_refine_ls_R_factor_gt 0.0472
_refine_ls_shift/su_max 0.000
_refine_ls_shift/su_mean 0.000
_refine_ls_structure_factor_coef Fsqd
_refine_ls_weighting_details 'w=1/[\s^2^(Fo^2^)+(0.0761P)^2^+4.7571P] where P=(Fo^2^+2Fc^2^)/3'
_refine_ls_weighting_scheme calc
_refine_ls_wR_factor_gt 0.1293
_refine_ls_wR_factor_ref 0.1355
_reflns_Friedel_coverage 0.000
_reflns_number_gt 8930
_reflns_number_total 10348
_reflns_threshold_expression 'I > 2\s(I)'
_cod_data_source_file d3sc06436k2.cif
_cod_data_source_block A
_cod_original_sg_symbol_H-M 'P 21/c'
_cod_database_code 1571356
_shelx_shelxl_version_number 2018/3
_shelx_space_group_comment
;
The symmetry employed for this shelxl refinement is uniquely defined
by the following loop, which should always be used as a source of
symmetry information in preference to the above space-group names.
They are only intended as comments.
;

loop_
_space_group_symop_operation_xyz
'x, y, z'
'-x, y+1/2, -z+1/2'
'-x, -y, -z'
'x, -y-1/2, z-1/2'

loop_
_atom_site_label
_atom_site_type_symbol
_atom_site_fract_x
_atom_site_fract_y
_atom_site_fract_z
_atom_site_U_iso_or_equiv
_atom_site_adp_type
_atom_site_occupancy
_atom_site_site_symmetry_order
_atom_site_calc_flag
_atom_site_refinement_flags_posn
_atom_site_refinement_flags_adp
_atom_site_refinement_flags_occupancy
_atom_site_disorder_assembly
_atom_site_disorder_group
C1 C 0.74023(10) 0.39696(12) 0.43998(9) 0.0250(4) Uani 1 1 d . . . . .
C2 C 0.76072(10) 0.38269(12) 0.50213(9) 0.0248(4) Uani 1 1 d . . . . .
C3 C 0.72503(11) 0.41937(13) 0.55034(10) 0.0284(5) Uani 1 1 d . . . . .
H3A H 0.740534 0.409338 0.592287 0.034 Uiso 1 1 calc R U . . .
C4 C 0.66688(11) 0.47066(13) 0.53850(10) 0.0318(5) Uani 1 1 d D . . . .
C5 C 0.64638(11) 0.48334(13) 0.47606(10) 0.0305(5) Uani 1 1 d . . . . .
H5A H 0.606548 0.517590 0.466621 0.037 Uiso 1 1 calc R U . . .
C6 C 0.68200(11) 0.44781(13) 0.42744(10) 0.0273(5) Uani 1 1 d . . . . .
C7 C 0.68524(14) 0.54396(15) 0.33631(12) 0.0437(6) Uani 1 1 d . . . . .
H7A H 0.722403 0.568120 0.363504 0.066 Uiso 1 1 calc R U . . .
H7B H 0.703973 0.531658 0.295279 0.066 Uiso 1 1 calc R U . . .
H7C H 0.646494 0.584288 0.331555 0.066 Uiso 1 1 calc R U . . .
C8 C 0.60804(10) 0.42075(13) 0.33528(9) 0.0249(4) Uani 1 1 d . . . . .
C9 C 0.53185(10) 0.40292(14) 0.25559(9) 0.0282(5) Uani 1 1 d . . . . .
C10 C 0.53534(10) 0.30940(13) 0.33391(9) 0.0237(4) Uani 1 1 d . . . . .
C11 C 0.59878(10) 0.17006(12) 0.42597(9) 0.0220(4) Uani 1 1 d . . . . .
H11A H 0.628280 0.165375 0.391296 0.026 Uiso 1 1 calc R U . . .
C12 C 0.53294(10) 0.20703(12) 0.41923(9) 0.0242(4) Uani 1 1 d . . . . .
C13 C 0.48940(11) 0.20978(15) 0.46935(10) 0.0350(5) Uani 1 1 d . . . . .
H13A H 0.443617 0.232970 0.464327 0.042 Uiso 1 1 calc R U . . .
C14 C 0.51226(12) 0.17885(18) 0.52686(11) 0.0426(6) Uani 1 1 d . . . . .
H14A H 0.482153 0.181328 0.561233 0.051 Uiso 1 1 calc R U . . .
C15 C 0.57865(11) 0.14433(15) 0.53472(10) 0.0323(5) Uani 1 1 d . . . . .
H15A H 0.594803 0.123940 0.574341 0.039 Uiso 1 1 calc R U . . .
C16 C 0.62066(10) 0.14019(12) 0.48404(9) 0.0221(4) Uani 1 1 d . . . . .
C17 C 0.74546(10) 0.13250(12) 0.49983(8) 0.0191(4) Uani 1 1 d . . . . .
C18 C 0.85964(10) 0.11587(12) 0.51696(8) 0.0216(4) Uani 1 1 d . . . . .
C19 C 0.81386(10) 0.24539(12) 0.51144(8) 0.0203(4) Uani 1 1 d . . . . .
C20 C 0.88859(11) 0.37002(14) 0.52322(11) 0.0338(5) Uani 1 1 d . . . . .
H20A H 0.882489 0.431214 0.525839 0.051 Uiso 1 1 calc R U . . .
H20B H 0.912619 0.349579 0.561441 0.051 Uiso 1 1 calc R U . . .
H20C H 0.916723 0.356383 0.487151 0.051 Uiso 1 1 calc R U . . .
C21 C 0.62579(12) 0.51108(16) 0.59132(11) 0.0439(6) Uani 1 1 d D . . . .
C22 C 0.6292(4) 0.4533(4) 0.6532(3) 0.0627(16) Uani 0.5 1 d D U P A 1
H22A H 0.678340 0.441139 0.664861 0.094 Uiso 0.5 1 calc R U P A 1
H22B H 0.607231 0.483173 0.687412 0.094 Uiso 0.5 1 calc R U P A 1
H22C H 0.604179 0.400290 0.644885 0.094 Uiso 0.5 1 calc R U P A 1
C23 C 0.6642(4) 0.5912(4) 0.6147(3) 0.078(2) Uani 0.5 1 d D U P A 1
H23A H 0.714045 0.578663 0.622339 0.117 Uiso 0.5 1 calc R U P A 1
H23B H 0.659169 0.635535 0.582962 0.117 Uiso 0.5 1 calc R U P A 1
H23C H 0.643665 0.610426 0.653488 0.117 Uiso 0.5 1 calc R U P A 1
C24 C 0.5495(3) 0.5249(7) 0.5785(3) 0.079(3) Uani 0.5 1 d D U P A 1
H24A H 0.528734 0.550787 0.615077 0.119 Uiso 0.5 1 calc R U P A 1
H24B H 0.542895 0.562305 0.542397 0.119 Uiso 0.5 1 calc R U P A 1
H24C H 0.526555 0.470764 0.569625 0.119 Uiso 0.5 1 calc R U P A 1
C22A C 0.6648(3) 0.5109(4) 0.6508(2) 0.0569(16) Uani 0.5 1 d D U P A 2
H22D H 0.708379 0.542939 0.646847 0.085 Uiso 0.5 1 calc R U P A 2
H22E H 0.636324 0.536887 0.682773 0.085 Uiso 0.5 1 calc R U P A 2
H22F H 0.676031 0.452754 0.662828 0.085 Uiso 0.5 1 calc R U P A 2
C23A C 0.6096(4) 0.6045(3) 0.5700(3) 0.0650(18) Uani 0.5 1 d D U P A 2
H23D H 0.583308 0.603828 0.529854 0.097 Uiso 0.5 1 calc R U P A 2
H23E H 0.581641 0.632562 0.601367 0.097 Uiso 0.5 1 calc R U P A 2
H23F H 0.653802 0.635033 0.565382 0.097 Uiso 0.5 1 calc R U P A 2
C24A C 0.5563(3) 0.4626(5) 0.5918(3) 0.0599(17) Uani 0.5 1 d D U P A 2
H24D H 0.533105 0.465568 0.550282 0.090 Uiso 0.5 1 calc R U P A 2
H24E H 0.565466 0.403602 0.602668 0.090 Uiso 0.5 1 calc R U P A 2
H24F H 0.525759 0.487735 0.622613 0.090 Uiso 0.5 1 calc R U P A 2
C25 C 0.74683(10) 0.29274(13) 0.36049(9) 0.0244(4) Uani 1 1 d . . . . .
H25A H 0.698951 0.284106 0.375822 0.029 Uiso 1 1 calc R U . . .
H25B H 0.774238 0.240841 0.369250 0.029 Uiso 1 1 calc R U . . .
C26 C 0.74261(11) 0.30796(14) 0.29126(9) 0.0282(5) Uani 1 1 d . . . . .
C27 C 0.77809(12) 0.37274(18) 0.26289(11) 0.0429(6) Uani 1 1 d . . . . .
H27A H 0.806537 0.409841 0.287635 0.052 Uiso 1 1 calc R U . . .
C28 C 0.77267(14) 0.3841(2) 0.19898(12) 0.0572(8) Uani 1 1 d . . . . .
H28A H 0.797232 0.429025 0.180144 0.069 Uiso 1 1 calc R U . . .
C29 C 0.73216(17) 0.3312(2) 0.16282(12) 0.0630(9) Uani 1 1 d . . . . .
H29A H 0.728766 0.339089 0.118875 0.076 Uiso 1 1 calc R U . . .
C30 C 0.69592(19) 0.2658(2) 0.19025(13) 0.0670(9) Uani 1 1 d . . . . .
H30A H 0.667605 0.229033 0.165139 0.080 Uiso 1 1 calc R U . . .
C31 C 0.70117(15) 0.25439(17) 0.25455(11) 0.0477(6) Uani 1 1 d . . . . .
H31A H 0.676307 0.209762 0.273394 0.057 Uiso 1 1 calc R U . . .
C32 C 0.52222(15) 0.50353(17) 0.17388(12) 0.0476(7) Uani 1 1 d . . . . .
H32A H 0.495475 0.513211 0.134669 0.071 Uiso 1 1 calc R U . . .
H32B H 0.513864 0.550012 0.202801 0.071 Uiso 1 1 calc R U . . .
H32C H 0.572374 0.500482 0.165529 0.071 Uiso 1 1 calc R U . . .
C33 C 0.90811(11) -0.02158(13) 0.52620(10) 0.0296(5) Uani 1 1 d . . . . .
H33A H 0.953932 -0.049093 0.531628 0.044 Uiso 1 1 calc R U . . .
H33B H 0.878749 -0.036249 0.561254 0.044 Uiso 1 1 calc R U . . .
H33C H 0.885206 -0.040633 0.487067 0.044 Uiso 1 1 calc R U . . .
C34 C 0.09839(10) 0.27675(12) 0.20344(9) 0.0219(4) Uani 1 1 d . . . . .
C35 C 0.06895(10) 0.31594(12) 0.15079(9) 0.0222(4) Uani 1 1 d . . . . .
C36 C 0.07441(10) 0.28052(12) 0.09194(9) 0.0232(4) Uani 1 1 d . . . . .
H36A H 0.052832 0.307912 0.056847 0.028 Uiso 1 1 calc R U . . .
C37 C 0.11082(10) 0.20577(12) 0.08333(9) 0.0243(4) Uani 1 1 d . . . . .
C38 C 0.13959(10) 0.16653(12) 0.13676(9) 0.0236(4) Uani 1 1 d . . . . .
H38A H 0.163968 0.114773 0.132421 0.028 Uiso 1 1 calc R U . . .
C39 C 0.13364(9) 0.20079(12) 0.19581(9) 0.0212(4) Uani 1 1 d . . . . .
C40 C 0.11578(11) 0.11088(15) 0.28839(10) 0.0331(5) Uani 1 1 d . . . . .
H40A H 0.069885 0.105998 0.266673 0.050 Uiso 1 1 calc R U . . .
H40B H 0.134984 0.054498 0.296433 0.050 Uiso 1 1 calc R U . . .
H40C H 0.110477 0.140434 0.328101 0.050 Uiso 1 1 calc R U . . .
C41 C 0.23051(10) 0.17435(12) 0.26814(8) 0.0197(4) Uani 1 1 d . . . . .
C42 C 0.32212(10) 0.15452(12) 0.33382(8) 0.0200(4) Uani 1 1 d . . . . .
C43 C 0.33195(10) 0.24273(12) 0.25357(9) 0.0218(4) Uani 1 1 d . . . . .
C44 C 0.30686(10) 0.41767(13) 0.17659(9) 0.0230(4) Uani 1 1 d . . . . .
H44A H 0.307438 0.444130 0.216368 0.028 Uiso 1 1 calc R U . . .
C45 C 0.34008(10) 0.34076(13) 0.16850(9) 0.0243(4) Uani 1 1 d . . . . .
C46 C 0.34109(10) 0.30372(13) 0.11029(9) 0.0264(4) Uani 1 1 d . . . . .
H46A H 0.364564 0.251541 0.104976 0.032 Uiso 1 1 calc R U . . .
C47 C 0.30779(11) 0.34278(13) 0.05960(9) 0.0268(4) Uani 1 1 d . . . . .
H47A H 0.308988 0.317615 0.019429 0.032 Uiso 1 1 calc R U . . .
C48 C 0.27263(10) 0.41863(12) 0.06725(9) 0.0232(4) Uani 1 1 d . . . . .
H48A H 0.248773 0.445017 0.032856 0.028 Uiso 1 1 calc R U . . .
C49 C 0.27308(10) 0.45486(12) 0.12590(9) 0.0207(4) Uani 1 1 d . . . . .
C50 C 0.16937(10) 0.53319(12) 0.13733(8) 0.0194(4) Uani 1 1 d . . . . .
C51 C 0.07172(10) 0.60707(12) 0.14449(8) 0.0216(4) Uani 1 1 d . . . . .
C52 C 0.06747(10) 0.46688(12) 0.14931(8) 0.0199(4) Uani 1 1 d . . . . .
C53 C -0.04168(10) 0.39029(13) 0.17152(10) 0.0276(4) Uani 1 1 d . . . . .
H53A H -0.056167 0.331264 0.174783 0.041 Uiso 1 1 calc R U . . .
H53B H -0.048825 0.418930 0.211310 0.041 Uiso 1 1 calc R U . . .
H53C H -0.069799 0.418068 0.138367 0.041 Uiso 1 1 calc R U . . .
C54 C 0.11951(12) 0.16756(14) 0.01820(10) 0.0328(5) Uani 1 1 d . . . . .
C55 C 0.1377(6) 0.2439(6) -0.0303(4) 0.0320(19) Uani 0.25 1 d . U P B 1
H55A H 0.177581 0.276555 -0.013320 0.048 Uiso 0.25 1 calc R U P B 1
H55B H 0.149631 0.219896 -0.070720 0.048 Uiso 0.25 1 calc R U P B 1
H55C H 0.096751 0.280803 -0.035839 0.048 Uiso 0.25 1 calc R U P B 1
C56 C 0.1963(14) 0.1163(13) 0.0184(10) 0.054(6) Uani 0.25 1 d . U P B 1
H56A H 0.233485 0.152864 0.035884 0.080 Uiso 0.25 1 calc R U P B 1
H56B H 0.193226 0.065268 0.043947 0.080 Uiso 0.25 1 calc R U P B 1
H56C H 0.207260 0.100705 -0.024414 0.080 Uiso 0.25 1 calc R U P B 1
C57 C 0.0640(6) 0.1220(9) -0.0053(5) 0.044(3) Uani 0.25 1 d . U P B 1
H57A H 0.074929 0.100592 -0.046760 0.065 Uiso 0.25 1 calc R U P B 1
H57B H 0.054954 0.074580 0.022561 0.065 Uiso 0.25 1 calc R U P B 1
H57C H 0.022370 0.158094 -0.008616 0.065 Uiso 0.25 1 calc R U P B 1
C55A C 0.0835(2) 0.2217(2) -0.03297(15) 0.0472(9) Uani 0.75 1 d . U P B 2
H55D H 0.034447 0.231491 -0.022617 0.071 Uiso 0.75 1 calc R U P B 2
H55E H 0.107842 0.275885 -0.035806 0.071 Uiso 0.75 1 calc R U P B 2
H55F H 0.085105 0.192365 -0.073120 0.071 Uiso 0.75 1 calc R U P B 2
C56A C 0.1932(4) 0.1503(4) 0.0058(3) 0.0522(16) Uani 0.75 1 d . U P B 2
H56D H 0.196672 0.126074 -0.036009 0.078 Uiso 0.75 1 calc R U P B 2
H56E H 0.220081 0.202940 0.008316 0.078 Uiso 0.75 1 calc R U P B 2
H56F H 0.212288 0.110407 0.036915 0.078 Uiso 0.75 1 calc R U P B 2
C57A C 0.0786(2) 0.0812(2) 0.01653(19) 0.0410(8) Uani 0.75 1 d . U P B 2
H57D H 0.029005 0.091298 0.024712 0.062 Uiso 0.75 1 calc R U P B 2
H57E H 0.082471 0.055229 -0.024687 0.062 Uiso 0.75 1 calc R U P B 2
H57F H 0.098787 0.043438 0.048539 0.062 Uiso 0.75 1 calc R U P B 2
C58 C 0.14593(11) 0.36922(13) 0.28200(9) 0.0271(4) Uani 1 1 d . . . . .
H58A H 0.180465 0.374681 0.248778 0.032 Uiso 1 1 calc R U . . .
H58B H 0.170722 0.346903 0.319837 0.032 Uiso 1 1 calc R U . . .
C59 C 0.11563(11) 0.45489(13) 0.29611(9) 0.0242(4) Uani 1 1 d . . . . .
C60 C 0.04839(11) 0.46365(14) 0.31782(10) 0.0307(5) Uani 1 1 d . . . . .
H60A H 0.020691 0.414937 0.324529 0.037 Uiso 1 1 calc R U . . .
C61 C 0.02115(13) 0.54259(16) 0.32984(11) 0.0396(6) Uani 1 1 d . . . . .
H61A H -0.025107 0.547645 0.344562 0.048 Uiso 1 1 calc R U . . .
C62 C 0.06082(15) 0.61413(15) 0.32057(11) 0.0429(6) Uani 1 1 d . . . . .
H62A H 0.041791 0.668256 0.328480 0.051 Uiso 1 1 calc R U . . .
C63 C 0.12788(14) 0.60648(14) 0.29985(10) 0.0399(6) Uani 1 1 d . . . . .
H63A H 0.155568 0.655386 0.293822 0.048 Uiso 1 1 calc R U . . .
C64 C 0.15536(12) 0.52707(14) 0.28765(9) 0.0303(5) Uani 1 1 d . . . . .
H64A H 0.201827 0.522238 0.273370 0.036 Uiso 1 1 calc R U . . .
C65 C 0.31604(12) 0.05486(13) 0.41536(9) 0.0288(5) Uani 1 1 d . . . . .
H65A H 0.344188 0.034013 0.451235 0.043 Uiso 1 1 calc R U . . .
H65B H 0.271776 0.078002 0.429785 0.043 Uiso 1 1 calc R U . . .
H65C H 0.306124 0.008380 0.386276 0.043 Uiso 1 1 calc R U . . .
C66 C 0.07428(12) 0.75617(13) 0.14182(12) 0.0376(5) Uani 1 1 d . . . . .
H66A H 0.041944 0.804118 0.142835 0.056 Uiso 1 1 calc R U . . .
H66B H 0.107842 0.759667 0.177399 0.056 Uiso 1 1 calc R U . . .
H66C H 0.099691 0.757377 0.102849 0.056 Uiso 1 1 calc R U . . .
N1 N 0.65964(9) 0.46611(11) 0.36406(8) 0.0290(4) Uani 1 1 d . . . . .
N2 N 0.58668(8) 0.35088(10) 0.36455(7) 0.0230(4) Uani 1 1 d . . . . .
N3 N 0.58255(9) 0.45021(11) 0.27984(8) 0.0285(4) Uani 1 1 d . . . . .
N4 N 0.50543(9) 0.33283(11) 0.27873(8) 0.0284(4) Uani 1 1 d . . . . .
H4A H 0.471412 0.304159 0.259784 0.034 Uiso 1 1 calc R U . . .
N5 N 0.50910(9) 0.23858(11) 0.35970(8) 0.0263(4) Uani 1 1 d . . . . .
H5B H 0.475928 0.210783 0.338874 0.032 Uiso 1 1 calc R U . . .
N6 N 0.74810(8) 0.21499(10) 0.50021(7) 0.0203(3) Uani 1 1 d . . . . .
N7 N 0.79818(8) 0.07786(10) 0.50909(7) 0.0207(3) Uani 1 1 d . . . . .
N8 N 0.87216(8) 0.19856(10) 0.51899(7) 0.0239(4) Uani 1 1 d . . . . .
N9 N 0.82005(9) 0.32970(10) 0.51613(8) 0.0255(4) Uani 1 1 d . . . . .
N10 N 0.16347(8) 0.15816(10) 0.24959(7) 0.0230(4) Uani 1 1 d . . . . .
N11 N 0.26590(8) 0.22885(10) 0.23346(7) 0.0217(3) Uani 1 1 d . . . . .
N12 N 0.25621(8) 0.13462(10) 0.31993(7) 0.0207(3) Uani 1 1 d . . . . .
N13 N 0.36417(8) 0.20677(10) 0.30436(7) 0.0225(4) Uani 1 1 d . . . . .
N14 N 0.37071(9) 0.29792(11) 0.22159(8) 0.0287(4) Uani 1 1 d . . . . .
N15 N 0.13744(8) 0.46021(10) 0.14145(7) 0.0202(3) Uani 1 1 d . . . . .
N16 N 0.14092(8) 0.61038(10) 0.13772(7) 0.0219(3) Uani 1 1 d . . . . .
N17 N 0.03148(8) 0.53945(10) 0.15079(7) 0.0220(3) Uani 1 1 d . . . . .
N18 N 0.03236(8) 0.39419(10) 0.15676(8) 0.0239(4) Uani 1 1 d . . . . .
O1 O 0.68332(7) 0.09350(8) 0.49031(6) 0.0228(3) Uani 1 1 d . . . . .
O2 O 0.77964(7) 0.36304(9) 0.39357(6) 0.0288(3) Uani 1 1 d . . . . .
O3 O 0.50009(8) 0.42554(10) 0.20127(7) 0.0378(4) Uani 1 1 d . . . . .
O4 O 0.91761(7) 0.06886(9) 0.52422(6) 0.0276(3) Uani 1 1 d . . . . .
O5 O 0.24011(7) 0.53383(8) 0.13356(6) 0.0218(3) Uani 1 1 d . . . . .
O6 O 0.09125(7) 0.31098(9) 0.26201(6) 0.0282(3) Uani 1 1 d . . . . .
O7 O 0.35417(7) 0.11957(8) 0.38428(6) 0.0232(3) Uani 1 1 d . . . . .
O8 O 0.03520(7) 0.67896(8) 0.14533(7) 0.0288(3) Uani 1 1 d . . . . .

loop_
_atom_site_aniso_label
_atom_site_aniso_U_11
_atom_site_aniso_U_22
_atom_site_aniso_U_33
_atom_site_aniso_U_23
_atom_site_aniso_U_13
_atom_site_aniso_U_12
C1 0.0272(10) 0.0202(10) 0.0273(10) -0.0020(8) -0.0031(8) -0.0059(8)
C2 0.0276(10) 0.0167(10) 0.0294(11) 0.0002(8) -0.0063(8) -0.0027(8)
C3 0.0323(11) 0.0247(11) 0.0276(10) -0.0044(8) -0.0084(8) -0.0001(9)
C4 0.0334(12) 0.0251(11) 0.0362(12) -0.0076(9) -0.0087(9) 0.0012(9)
C5 0.0299(11) 0.0200(10) 0.0409(12) -0.0024(9) -0.0103(9) 0.0014(9)
C6 0.0295(11) 0.0206(10) 0.0311(11) 0.0031(8) -0.0091(9) -0.0059(8)
C7 0.0505(15) 0.0325(13) 0.0467(14) 0.0160(11) -0.0199(11) -0.0174(11)
C8 0.0230(10) 0.0243(11) 0.0272(10) 0.0037(8) -0.0037(8) -0.0002(8)
C9 0.0245(10) 0.0329(12) 0.0268(10) 0.0101(9) -0.0052(8) -0.0025(9)
C10 0.0196(9) 0.0250(10) 0.0262(10) 0.0046(8) -0.0036(8) 0.0000(8)
C11 0.0235(10) 0.0201(10) 0.0225(9) 0.0028(8) -0.0002(8) -0.0047(8)
C12 0.0237(10) 0.0221(10) 0.0262(10) 0.0048(8) -0.0058(8) -0.0032(8)
C13 0.0232(11) 0.0449(14) 0.0369(12) 0.0078(10) 0.0009(9) 0.0077(10)
C14 0.0328(12) 0.0653(17) 0.0302(12) 0.0102(11) 0.0087(9) 0.0143(12)
C15 0.0300(11) 0.0428(13) 0.0239(10) 0.0092(9) 0.0000(8) 0.0048(10)
C16 0.0197(9) 0.0194(10) 0.0271(10) 0.0031(8) -0.0018(8) 0.0001(8)
C17 0.0216(10) 0.0240(10) 0.0117(8) 0.0013(7) -0.0006(7) 0.0005(8)
C18 0.0236(10) 0.0255(11) 0.0155(9) -0.0012(7) -0.0034(7) 0.0038(8)
C19 0.0246(10) 0.0223(10) 0.0140(8) -0.0003(7) -0.0022(7) 0.0002(8)
C20 0.0321(12) 0.0272(11) 0.0413(12) -0.0022(9) -0.0106(9) -0.0053(9)
C21 0.0404(14) 0.0451(15) 0.0459(14) -0.0154(11) -0.0051(11) 0.0135(11)
C22 0.067(4) 0.077(5) 0.045(3) -0.005(3) 0.018(3) 0.018(4)
C23 0.108(6) 0.057(4) 0.070(4) -0.037(3) 0.032(4) -0.015(4)
C24 0.052(4) 0.137(8) 0.048(4) -0.029(4) -0.002(3) 0.044(5)
C22A 0.060(4) 0.074(4) 0.035(3) -0.027(3) -0.010(3) 0.027(3)
C23A 0.091(5) 0.052(4) 0.052(3) -0.017(3) 0.007(3) 0.036(3)
C24A 0.047(3) 0.097(5) 0.036(3) -0.012(3) 0.005(2) 0.008(4)
C25 0.0263(10) 0.0255(11) 0.0211(10) -0.0010(8) -0.0016(8) -0.0026(8)
C26 0.0260(11) 0.0351(12) 0.0235(10) 0.0028(9) 0.0016(8) 0.0067(9)
C27 0.0309(12) 0.0613(17) 0.0365(13) 0.0187(12) 0.0001(10) -0.0015(11)
C28 0.0405(14) 0.093(2) 0.0383(14) 0.0321(15) 0.0074(12) 0.0095(15)
C29 0.069(2) 0.098(3) 0.0224(12) 0.0127(14) 0.0093(13) 0.0266(18)
C30 0.093(2) 0.075(2) 0.0315(14) -0.0144(14) -0.0151(15) 0.0092(19)
C31 0.0683(18) 0.0468(15) 0.0277(12) -0.0050(11) -0.0047(11) -0.0030(13)
C32 0.0575(16) 0.0455(15) 0.0388(13) 0.0234(11) -0.0132(11) -0.0151(13)
C33 0.0325(11) 0.0220(11) 0.0338(11) -0.0013(8) -0.0078(9) 0.0076(9)
C34 0.0200(9) 0.0224(10) 0.0233(10) -0.0013(8) 0.0014(7) -0.0050(8)
C35 0.0191(9) 0.0189(10) 0.0285(10) 0.0014(8) 0.0000(8) -0.0009(8)
C36 0.0220(10) 0.0222(10) 0.0250(10) 0.0036(8) -0.0049(8) -0.0013(8)
C37 0.0243(10) 0.0215(10) 0.0266(10) -0.0010(8) -0.0040(8) -0.0017(8)
C38 0.0215(10) 0.0199(10) 0.0293(10) -0.0005(8) -0.0013(8) 0.0009(8)
C39 0.0164(9) 0.0217(10) 0.0251(10) 0.0041(8) -0.0023(7) -0.0040(8)
C40 0.0253(11) 0.0371(12) 0.0369(12) 0.0147(10) 0.0006(9) -0.0069(9)
C41 0.0212(10) 0.0185(9) 0.0193(9) 0.0003(7) 0.0010(7) 0.0010(8)
C42 0.0250(10) 0.0175(9) 0.0173(9) 0.0001(7) -0.0013(7) 0.0015(8)
C43 0.0214(10) 0.0206(10) 0.0232(9) 0.0040(8) -0.0020(8) 0.0010(8)
C44 0.0203(9) 0.0284(11) 0.0204(9) 0.0035(8) -0.0003(7) -0.0041(8)
C45 0.0151(9) 0.0291(11) 0.0283(10) 0.0132(8) -0.0023(7) -0.0031(8)
C46 0.0213(10) 0.0247(10) 0.0335(11) 0.0066(9) 0.0055(8) 0.0041(8)
C47 0.0296(11) 0.0271(11) 0.0241(10) 0.0028(8) 0.0042(8) 0.0048(9)
C48 0.0243(10) 0.0251(10) 0.0203(9) 0.0054(8) 0.0015(7) 0.0040(8)
C49 0.0176(9) 0.0212(10) 0.0235(10) 0.0041(8) 0.0030(7) -0.0003(8)
C50 0.0222(10) 0.0219(10) 0.0140(8) 0.0004(7) 0.0000(7) 0.0017(8)
C51 0.0255(10) 0.0196(10) 0.0197(9) 0.0003(7) 0.0005(7) 0.0029(8)
C52 0.0234(10) 0.0210(10) 0.0152(9) -0.0003(7) -0.0007(7) 0.0018(8)
C53 0.0232(10) 0.0254(11) 0.0345(11) 0.0017(9) 0.0037(8) 0.0006(8)
C54 0.0431(13) 0.0281(11) 0.0266(11) -0.0042(9) -0.0065(9) 0.0084(10)
C55 0.045(6) 0.031(5) 0.021(4) 0.001(3) 0.010(4) 0.005(4)
C56 0.061(9) 0.068(12) 0.032(9) -0.013(7) 0.003(6) 0.040(10)
C57 0.049(7) 0.054(8) 0.028(5) -0.011(5) -0.001(5) -0.005(6)
C55A 0.073(3) 0.041(2) 0.0275(16) -0.0046(14) -0.0048(16) 0.0091(19)
C56A 0.037(3) 0.087(5) 0.032(3) -0.016(3) 0.001(2) 0.004(3)
C57A 0.050(2) 0.031(2) 0.041(2) -0.0150(16) -0.0074(16) 0.0034(17)
C58 0.0277(11) 0.0278(11) 0.0252(10) -0.0025(8) -0.0052(8) 0.0003(9)
C59 0.0290(11) 0.0257(11) 0.0174(9) -0.0013(8) -0.0041(8) 0.0010(8)
C60 0.0313(11) 0.0335(12) 0.0273(10) 0.0008(9) 0.0000(9) 0.0016(9)
C61 0.0412(13) 0.0465(15) 0.0310(12) -0.0058(10) -0.0028(10) 0.0145(11)
C62 0.0659(17) 0.0298(13) 0.0322(12) -0.0085(10) -0.0104(11) 0.0164(12)
C63 0.0622(16) 0.0263(12) 0.0303(12) -0.0011(9) -0.0114(11) -0.0061(11)
C64 0.0364(12) 0.0327(12) 0.0216(10) -0.0005(8) -0.0030(8) -0.0068(9)
C65 0.0391(12) 0.0259(11) 0.0213(10) 0.0085(8) -0.0003(8) -0.0052(9)
C66 0.0325(12) 0.0179(11) 0.0626(15) -0.0014(10) 0.0057(11) 0.0010(9)
N1 0.0311(9) 0.0238(9) 0.0314(9) 0.0079(7) -0.0105(7) -0.0072(7)
N2 0.0224(8) 0.0205(8) 0.0259(8) 0.0033(7) -0.0033(7) -0.0014(7)
N3 0.0261(9) 0.0282(9) 0.0308(9) 0.0089(7) -0.0065(7) -0.0049(7)
N4 0.0255(9) 0.0293(9) 0.0296(9) 0.0086(7) -0.0104(7) -0.0091(7)
N5 0.0253(9) 0.0259(9) 0.0270(9) 0.0081(7) -0.0091(7) -0.0068(7)
N6 0.0229(8) 0.0203(9) 0.0175(8) 0.0009(6) -0.0014(6) 0.0005(7)
N7 0.0227(8) 0.0215(8) 0.0176(8) -0.0008(6) -0.0028(6) 0.0022(7)
N8 0.0239(8) 0.0238(9) 0.0235(8) -0.0018(7) -0.0043(7) 0.0011(7)
N9 0.0248(9) 0.0226(9) 0.0284(9) -0.0018(7) -0.0076(7) -0.0012(7)
N10 0.0205(8) 0.0248(9) 0.0237(8) 0.0069(7) -0.0013(6) -0.0031(7)
N11 0.0194(8) 0.0220(8) 0.0234(8) 0.0065(7) -0.0015(6) -0.0023(7)
N12 0.0237(8) 0.0190(8) 0.0191(8) 0.0025(6) -0.0001(6) -0.0003(7)
N13 0.0232(8) 0.0215(8) 0.0226(8) 0.0063(7) -0.0036(6) -0.0013(7)
N14 0.0230(9) 0.0324(10) 0.0303(9) 0.0176(8) -0.0052(7) -0.0040(7)
N15 0.0218(8) 0.0194(8) 0.0194(8) 0.0005(6) -0.0001(6) 0.0007(7)
N16 0.0242(9) 0.0194(8) 0.0220(8) 0.0001(6) 0.0012(6) 0.0012(7)
N17 0.0233(8) 0.0197(8) 0.0231(8) 0.0003(6) 0.0005(6) 0.0021(7)
N18 0.0218(8) 0.0189(8) 0.0311(9) 0.0010(7) 0.0027(7) 0.0012(7)
O1 0.0202(7) 0.0202(7) 0.0281(7) 0.0039(5) -0.0019(5) -0.0004(5)
O2 0.0273(7) 0.0311(8) 0.0278(7) -0.0019(6) -0.0022(6) -0.0062(6)
O3 0.0373(8) 0.0412(9) 0.0338(8) 0.0197(7) -0.0148(7) -0.0140(7)
O4 0.0232(7) 0.0252(7) 0.0340(8) -0.0035(6) -0.0061(6) 0.0055(6)
O5 0.0211(7) 0.0204(7) 0.0239(7) 0.0015(5) 0.0012(5) 0.0017(5)
O6 0.0347(8) 0.0256(7) 0.0244(7) -0.0026(6) 0.0045(6) -0.0064(6)
O7 0.0280(7) 0.0218(7) 0.0195(6) 0.0056(5) -0.0038(5) -0.0022(6)
O8 0.0254(7) 0.0179(7) 0.0432(8) -0.0003(6) 0.0045(6) 0.0030(6)

loop_
_atom_type_symbol
_atom_type_description
_atom_type_scat_dispersion_real
_atom_type_scat_dispersion_imag
_atom_type_scat_source
C C 0.0181 0. 'International Tables Vol C Tables 4.2.6.8 and 6.1.1.4'
H H 0.0000 0.0000 'International Tables Vol C Tables 4.2.6.8 and 6.1.1.4'
N N 0.0311 0.0180 'International Tables Vol C Tables 4.2.6.8 and 6.1.1.4'
O O 0.0492 0.0322 'International Tables Vol C Tables 4.2.6.8 and 6.1.1.4'

loop_
_geom_angle_atom_site_label_1
_geom_angle_atom_site_label_2
_geom_angle_atom_site_label_3
_geom_angle
_geom_angle_site_symmetry_1
_geom_angle_site_symmetry_3
_geom_angle_publ_flag
O2 C1 C6 122.62(18) . . ?
O2 C1 C2 119.00(18) . . ?
C6 C1 C2 118.33(19) . . ?
C3 C2 C1 121.07(19) . . ?
C3 C2 N9 119.66(17) . . ?
C1 C2 N9 119.27(18) . . ?
C2 C3 C4 121.22(19) . . ?
C2 C3 H3A 119.4 . . ?
C4 C3 H3A 119.4 . . ?
C3 C4 C5 117.0(2) . . ?
C3 C4 C21 122.15(19) . . ?
C5 C4 C21 120.82(19) . . ?
C6 C5 C4 122.33(19) . . ?
C6 C5 H5A 118.8 . . ?
C4 C5 H5A 118.8 . . ?
C5 C6 C1 120.00(18) . . ?
C5 C6 N1 119.43(18) . . ?
C1 C6 N1 120.54(19) . . ?
N1 C7 H7A 109.5 . . ?
N1 C7 H7B 109.5 . . ?
H7A C7 H7B 109.5 . . ?
N1 C7 H7C 109.5 . . ?
H7A C7 H7C 109.5 . . ?
H7B C7 H7C 109.5 . . ?
N2 C8 N1 117.00(17) . . ?
N2 C8 N3 126.17(18) . . ?
N1 C8 N3 116.83(17) . . ?
N3 C9 N4 127.91(18) . . ?
N3 C9 O3 119.55(18) . . ?
N4 C9 O3 112.53(17) . . ?
N2 C10 N4 125.25(18) . . ?
N2 C10 N5 118.92(17) . . ?
N4 C10 N5 115.82(17) . . ?
C16 C11 C12 118.83(18) . . ?
C16 C11 H11A 120.6 . . ?
C12 C11 H11A 120.6 . . ?
C13 C12 C11 119.86(18) . . ?
C13 C12 N5 120.12(18) . . ?
C11 C12 N5 119.95(18) . . ?
C12 C13 C14 120.2(2) . . ?
C12 C13 H13A 119.9 . . ?
C14 C13 H13A 119.9 . . ?
C13 C14 C15 120.5(2) . . ?
C13 C14 H14A 119.7 . . ?
C15 C14 H14A 119.7 . . ?
C16 C15 C14 118.57(19) . . ?
C16 C15 H15A 120.7 . . ?
C14 C15 H15A 120.7 . . ?
C15 C16 C11 121.97(18) . . ?
C15 C16 O1 117.74(17) . . ?
C11 C16 O1 119.67(17) . . ?
N6 C17 N7 128.22(17) . . ?
N6 C17 O1 119.59(16) . . ?
N7 C17 O1 112.18(16) . . ?
N7 C18 N8 127.52(17) . . ?
N7 C18 O4 118.99(17) . . ?
N8 C18 O4 113.49(17) . . ?
N8 C19 N9 118.11(17) . . ?
N8 C19 N6 125.49(17) . . ?
N9 C19 N6 116.40(17) . . ?
N9 C20 H20A 109.5 . . ?
N9 C20 H20B 109.5 . . ?
H20A C20 H20B 109.5 . . ?
N9 C20 H20C 109.5 . . ?
H20A C20 H20C 109.5 . . ?
H20B C20 H20C 109.5 . . ?
C22A C21 C24A 114.2(4) . . ?
C22A C21 C4 112.7(3) . . ?
C24 C21 C4 116.4(3) . . ?
C24A C21 C4 104.9(3) . . ?
C24 C21 C23 112.8(5) . . ?
C4 C21 C23 109.6(3) . . ?
C22A C21 C23A 110.2(4) . . ?
C24A C21 C23A 108.2(4) . . ?
C4 C21 C23A 106.1(3) . . ?
C24 C21 C22 104.3(4) . . ?
C4 C21 C22 111.1(3) . . ?
C23 C21 C22 101.4(4) . . ?
C21 C22 H22A 109.5 . . ?
C21 C22 H22B 109.5 . . ?
H22A C22 H22B 109.5 . . ?
C21 C22 H22C 109.5 . . ?
H22A C22 H22C 109.5 . . ?
H22B C22 H22C 109.5 . . ?
C21 C23 H23A 109.5 . . ?
C21 C23 H23B 109.5 . . ?
H23A C23 H23B 109.5 . . ?
C21 C23 H23C 109.5 . . ?
H23A C23 H23C 109.5 . . ?
H23B C23 H23C 109.5 . . ?
C21 C24 H24A 109.5 . . ?
C21 C24 H24B 109.5 . . ?
H24A C24 H24B 109.5 . . ?
C21 C24 H24C 109.5 . . ?
H24A C24 H24C 109.5 . . ?
H24B C24 H24C 109.5 . . ?
C21 C22A H22D 109.5 . . ?
C21 C22A H22E 109.5 . . ?
H22D C22A H22E 109.5 . . ?
C21 C22A H22F 109.5 . . ?
H22D C22A H22F 109.5 . . ?
H22E C22A H22F 109.5 . . ?
C21 C23A H23D 109.5 . . ?
C21 C23A H23E 109.5 . . ?
H23D C23A H23E 109.5 . . ?
C21 C23A H23F 109.5 . . ?
H23D C23A H23F 109.5 . . ?
H23E C23A H23F 109.5 . . ?
C21 C24A H24D 109.5 . . ?
C21 C24A H24E 109.5 . . ?
H24D C24A H24E 109.5 . . ?
C21 C24A H24F 109.5 . . ?
H24D C24A H24F 109.5 . . ?
H24E C24A H24F 109.5 . . ?
O2 C25 C26 111.47(16) . . ?
O2 C25 H25A 109.3 . . ?
C26 C25 H25A 109.3 . . ?
O2 C25 H25B 109.3 . . ?
C26 C25 H25B 109.3 . . ?
H25A C25 H25B 108.0 . . ?
C27 C26 C31 119.0(2) . . ?
C27 C26 C25 122.9(2) . . ?
C31 C26 C25 118.1(2) . . ?
C28 C27 C26 120.8(3) . . ?
C28 C27 H27A 119.6 . . ?
C26 C27 H27A 119.6 . . ?
C29 C28 C27 120.3(3) . . ?
C29 C28 H28A 119.9 . . ?
C27 C28 H28A 119.9 . . ?
C28 C29 C30 120.0(2) . . ?
C28 C29 H29A 120.0 . . ?
C30 C29 H29A 120.0 . . ?
C29 C30 C31 119.8(3) . . ?
C29 C30 H30A 120.1 . . ?
C31 C30 H30A 120.1 . . ?
C26 C31 C30 120.2(3) . . ?
C26 C31 H31A 119.9 . . ?
C30 C31 H31A 119.9 . . ?
O3 C32 H32A 109.5 . . ?
O3 C32 H32B 109.5 . . ?
H32A C32 H32B 109.5 . . ?
O3 C32 H32C 109.5 . . ?
H32A C32 H32C 109.5 . . ?
H32B C32 H32C 109.5 . . ?
O4 C33 H33A 109.5 . . ?
O4 C33 H33B 109.5 . . ?
H33A C33 H33B 109.5 . . ?
O4 C33 H33C 109.5 . . ?
H33A C33 H33C 109.5 . . ?
H33B C33 H33C 109.5 . . ?
O6 C34 C35 120.87(17) . . ?
O6 C34 C39 120.74(17) . . ?
C35 C34 C39 118.36(17) . . ?
C36 C35 C34 121.05(18) . . ?
C36 C35 N18 118.96(17) . . ?
C34 C35 N18 119.99(17) . . ?
C35 C36 C37 121.30(18) . . ?
C35 C36 H36A 119.4 . . ?
C37 C36 H36A 119.4 . . ?
C36 C37 C38 117.06(18) . . ?
C36 C37 C54 121.83(17) . . ?
C38 C37 C54 121.11(18) . . ?
C39 C38 C37 122.07(18) . . ?
C39 C38 H38A 119.0 . . ?
C37 C38 H38A 119.0 . . ?
C38 C39 C34 120.13(17) . . ?
C38 C39 N10 120.35(17) . . ?
C34 C39 N10 119.52(17) . . ?
N10 C40 H40A 109.5 . . ?
N10 C40 H40B 109.5 . . ?
H40A C40 H40B 109.5 . . ?
N10 C40 H40C 109.5 . . ?
H40A C40 H40C 109.5 . . ?
H40B C40 H40C 109.5 . . ?
N11 C41 N10 116.72(16) . . ?
N11 C41 N12 125.56(17) . . ?
N10 C41 N12 117.72(16) . . ?
N12 C42 N13 128.89(17) . . ?
N12 C42 O7 119.07(16) . . ?
N13 C42 O7 112.04(16) . . ?
N11 C43 N14 118.05(16) . . ?
N11 C43 N13 125.83(17) . . ?
N14 C43 N13 116.11(17) . . ?
C49 C44 C45 118.77(18) . . ?
C49 C44 H44A 120.6 . . ?
C45 C44 H44A 120.6 . . ?
C46 C45 C44 120.52(17) . . ?
C46 C45 N14 119.85(19) . . ?
C44 C45 N14 119.56(18) . . ?
C45 C46 C47 119.86(19) . . ?
C45 C46 H46A 120.1 . . ?
C47 C46 H46A 120.1 . . ?
C46 C47 C48 120.32(19) . . ?
C46 C47 H47A 119.8 . . ?
C48 C47 H47A 119.8 . . ?
C49 C48 C47 118.65(18) . . ?
C49 C48 H48A 120.7 . . ?
C47 C48 H48A 120.7 . . ?
C44 C49 C48 121.84(18) . . ?
C44 C49 O5 119.09(17) . . ?
C48 C49 O5 119.03(16) . . ?
N15 C50 N16 128.14(17) . . ?
N15 C50 O5 118.40(16) . . ?
N16 C50 O5 113.44(16) . . ?
N17 C51 N16 128.30(17) . . ?
N17 C51 O8 112.65(16) . . ?
N16 C51 O8 119.05(17) . . ?
N17 C52 N18 118.45(17) . . ?
N17 C52 N15 125.22(17) . . ?
N18 C52 N15 116.33(16) . . ?
N18 C53 H53A 109.5 . . ?
N18 C53 H53B 109.5 . . ?
H53A C53 H53B 109.5 . . ?
N18 C53 H53C 109.5 . . ?
H53A C53 H53C 109.5 . . ?
H53B C53 H53C 109.5 . . ?
C57 C54 C37 116.0(5) . . ?
C56A C54 C37 111.8(3) . . ?
C56A C54 C55A 112.6(3) . . ?
C37 C54 C55A 111.6(2) . . ?
C56A C54 C57A 108.1(3) . . ?
C37 C54 C57A 107.2(2) . . ?
C55A C54 C57A 105.1(3) . . ?
C57 C54 C55 109.6(7) . . ?
C37 C54 C55 108.4(3) . . ?
C57 C54 C56 114.2(11) . . ?
C37 C54 C56 108.1(8) . . ?
C55 C54 C56 99.0(8) . . ?
C54 C55 H55A 109.5 . . ?
C54 C55 H55B 109.5 . . ?
H55A C55 H55B 109.5 . . ?
C54 C55 H55C 109.5 . . ?
H55A C55 H55C 109.5 . . ?
H55B C55 H55C 109.5 . . ?
C54 C56 H56A 109.5 . . ?
C54 C56 H56B 109.5 . . ?
H56A C56 H56B 109.5 . . ?
C54 C56 H56C 109.5 . . ?
H56A C56 H56C 109.5 . . ?
H56B C56 H56C 109.5 . . ?
C54 C57 H57A 109.5 . . ?
C54 C57 H57B 109.5 . . ?
H57A C57 H57B 109.5 . . ?
C54 C57 H57C 109.5 . . ?
H57A C57 H57C 109.5 . . ?
H57B C57 H57C 109.5 . . ?
C54 C55A H55D 109.5 . . ?
C54 C55A H55E 109.5 . . ?
H55D C55A H55E 109.5 . . ?
C54 C55A H55F 109.5 . . ?
H55D C55A H55F 109.5 . . ?
H55E C55A H55F 109.5 . . ?
C54 C56A H56D 109.5 . . ?
C54 C56A H56E 109.5 . . ?
H56D C56A H56E 109.5 . . ?
C54 C56A H56F 109.5 . . ?
H56D C56A H56F 109.5 . . ?
H56E C56A H56F 109.5 . . ?
C54 C57A H57D 109.5 . . ?
C54 C57A H57E 109.5 . . ?
H57D C57A H57E 109.5 . . ?
C54 C57A H57F 109.5 . . ?
H57D C57A H57F 109.5 . . ?
H57E C57A H57F 109.5 . . ?
O6 C58 C59 110.95(16) . . ?
O6 C58 H58A 109.4 . . ?
C59 C58 H58A 109.4 . . ?
O6 C58 H58B 109.4 . . ?
C59 C58 H58B 109.4 . . ?
H58A C58 H58B 108.0 . . ?
C60 C59 C64 118.43(19) . . ?
C60 C59 C58 121.43(19) . . ?
C64 C59 C58 120.14(18) . . ?
C61 C60 C59 120.7(2) . . ?
C61 C60 H60A 119.6 . . ?
C59 C60 H60A 119.6 . . ?
C62 C61 C60 120.4(2) . . ?
C62 C61 H61A 119.8 . . ?
C60 C61 H61A 119.8 . . ?
C63 C62 C61 119.6(2) . . ?
C63 C62 H62A 120.2 . . ?
C61 C62 H62A 120.2 . . ?
C62 C63 C64 120.1(2) . . ?
C62 C63 H63A 120.0 . . ?
C64 C63 H63A 120.0 . . ?
C59 C64 C63 120.8(2) . . ?
C59 C64 H64A 119.6 . . ?
C63 C64 H64A 119.6 . . ?
O7 C65 H65A 109.5 . . ?
O7 C65 H65B 109.5 . . ?
H65A C65 H65B 109.5 . . ?
O7 C65 H65C 109.5 . . ?
H65A C65 H65C 109.5 . . ?
H65B C65 H65C 109.5 . . ?
O8 C66 H66A 109.5 . . ?
O8 C66 H66B 109.5 . . ?
H66A C66 H66B 109.5 . . ?
O8 C66 H66C 109.5 . . ?
H66A C66 H66C 109.5 . . ?
H66B C66 H66C 109.5 . . ?
C8 N1 C6 120.73(16) . . ?
C8 N1 C7 120.84(17) . . ?
C6 N1 C7 117.52(17) . . ?
C10 N2 C8 113.98(16) . . ?
C9 N3 C8 112.76(17) . . ?
C9 N4 C10 113.92(17) . . ?
C9 N4 H4A 123.0 . . ?
C10 N4 H4A 123.0 . . ?
C10 N5 C12 122.92(16) . . ?
C10 N5 H5B 118.5 . . ?
C12 N5 H5B 118.5 . . ?
C17 N6 C19 113.04(16) . . ?
C18 N7 C17 112.39(16) . . ?
C18 N8 C19 113.22(16) . . ?
C19 N9 C2 120.07(16) . . ?
C19 N9 C20 121.32(17) . . ?
C2 N9 C20 117.52(16) . . ?
C41 N10 C39 119.42(15) . . ?
C41 N10 C40 122.11(16) . . ?
C39 N10 C40 117.49(15) . . ?
C43 N11 C41 114.53(16) . . ?
C42 N12 C41 112.86(16) . . ?
C42 N13 C43 112.33(16) . . ?
C43 N14 C45 119.77(16) . . ?
C50 N15 C52 113.59(16) . . ?
C51 N16 C50 111.53(16) . . ?
C51 N17 C52 113.17(16) . . ?
C52 N18 C35 119.15(15) . . ?
C52 N18 C53 123.43(16) . . ?
C35 N18 C53 117.41(16) . . ?
C17 O1 C16 120.78(15) . . ?
C1 O2 C25 114.62(15) . . ?
C9 O3 C32 116.98(17) . . ?
C18 O4 C33 116.91(15) . . ?
C50 O5 C49 116.60(14) . . ?
C34 O6 C58 115.40(14) . . ?
C42 O7 C65 116.45(15) . . ?
C51 O8 C66 117.11(15) . . ?

loop_
_geom_bond_atom_site_label_1
_geom_bond_atom_site_label_2
_geom_bond_distance
_geom_bond_site_symmetry_2
_geom_bond_publ_flag
C1 O2 1.376(3) . ?
C1 C6 1.391(3) . ?
C1 C2 1.394(3) . ?
C2 C3 1.385(3) . ?
C2 N9 1.433(3) . ?
C3 C4 1.392(3) . ?
C3 H3A 0.9500 . ?
C4 C5 1.396(3) . ?
C4 C21 1.539(3) . ?
C5 C6 1.383(3) . ?
C5 H5A 0.9500 . ?
C6 N1 1.439(3) . ?
C7 N1 1.462(3) . ?
C7 H7A 0.9800 . ?
C7 H7B 0.9800 . ?
C7 H7C 0.9800 . ?
C8 N2 1.344(3) . ?
C8 N1 1.351(3) . ?
C8 N3 1.352(3) . ?
C9 N3 1.316(3) . ?
C9 N4 1.325(3) . ?
C9 O3 1.343(2) . ?
C10 N2 1.334(3) . ?
C10 N4 1.348(3) . ?
C10 N5 1.356(3) . ?
C11 C16 1.383(3) . ?
C11 C12 1.389(3) . ?
C11 H11A 0.9500 . ?
C12 C13 1.380(3) . ?
C12 N5 1.430(2) . ?
C13 C14 1.383(3) . ?
C13 H13A 0.9500 . ?
C14 C15 1.384(3) . ?
C14 H14A 0.9500 . ?
C15 C16 1.373(3) . ?
C15 H15A 0.9500 . ?
C16 O1 1.408(2) . ?
C17 N6 1.310(3) . ?
C17 N7 1.337(2) . ?
C17 O1 1.346(2) . ?
C18 N7 1.323(3) . ?
C18 N8 1.334(3) . ?
C18 O4 1.338(2) . ?
C19 N8 1.342(3) . ?
C19 N9 1.347(3) . ?
C19 N6 1.357(2) . ?
C20 N9 1.458(3) . ?
C20 H20A 0.9800 . ?
C20 H20B 0.9800 . ?
C20 H20C 0.9800 . ?
C21 C22A 1.454(5) . ?
C21 C24 1.487(5) . ?
C21 C24A 1.533(6) . ?
C21 C23 1.542(5) . ?
C21 C23A 1.579(5) . ?
C21 C22 1.612(6) . ?
C22 H22A 0.9800 . ?
C22 H22B 0.9800 . ?
C22 H22C 0.9800 . ?
C23 H23A 0.9800 . ?
C23 H23B 0.9800 . ?
C23 H23C 0.9800 . ?
C24 H24A 0.9800 . ?
C24 H24B 0.9800 . ?
C24 H24C 0.9800 . ?
C22A H22D 0.9800 . ?
C22A H22E 0.9800 . ?
C22A H22F 0.9800 . ?
C23A H23D 0.9800 . ?
C23A H23E 0.9800 . ?
C23A H23F 0.9800 . ?
C24A H24D 0.9800 . ?
C24A H24E 0.9800 . ?
C24A H24F 0.9800 . ?
C25 O2 1.452(2) . ?
C25 C26 1.503(3) . ?
C25 H25A 0.9900 . ?
C25 H25B 0.9900 . ?
C26 C27 1.383(3) . ?
C26 C31 1.387(3) . ?
C27 C28 1.382(4) . ?
C27 H27A 0.9500 . ?
C28 C29 1.364(5) . ?
C28 H28A 0.9500 . ?
C29 C30 1.388(5) . ?
C29 H29A 0.9500 . ?
C30 C31 1.390(4) . ?
C30 H30A 0.9500 . ?
C31 H31A 0.9500 . ?
C32 O3 1.439(3) . ?
C32 H32A 0.9800 . ?
C32 H32B 0.9800 . ?
C32 H32C 0.9800 . ?
C33 O4 1.448(3) . ?
C33 H33A 0.9800 . ?
C33 H33B 0.9800 . ?
C33 H33C 0.9800 . ?
C34 O6 1.378(2) . ?
C34 C35 1.390(3) . ?
C34 C39 1.393(3) . ?
C35 C36 1.388(3) . ?
C35 N18 1.432(3) . ?
C36 C37 1.390(3) . ?
C36 H36A 0.9500 . ?
C37 C38 1.399(3) . ?
C37 C54 1.536(3) . ?
C38 C39 1.385(3) . ?
C38 H38A 0.9500 . ?
C39 N10 1.437(2) . ?
C40 N10 1.460(3) . ?
C40 H40A 0.9800 . ?
C40 H40B 0.9800 . ?
C40 H40C 0.9800 . ?
C41 N11 1.338(2) . ?
C41 N10 1.350(2) . ?
C41 N12 1.354(2) . ?
C42 N12 1.320(2) . ?
C42 N13 1.328(3) . ?
C42 O7 1.344(2) . ?
C43 N11 1.335(2) . ?
C43 N14 1.348(3) . ?
C43 N13 1.357(2) . ?
C44 C49 1.377(3) . ?
C44 C45 1.389(3) . ?
C44 H44A 0.9500 . ?
C45 C46 1.380(3) . ?
C45 N14 1.433(2) . ?
C46 C47 1.386(3) . ?
C46 H46A 0.9500 . ?
C47 C48 1.390(3) . ?
C47 H47A 0.9500 . ?
C48 C49 1.382(3) . ?
C48 H48A 0.9500 . ?
C49 O5 1.414(2) . ?
C50 N15 1.313(2) . ?
C50 N16 1.340(2) . ?
C50 O5 1.354(2) . ?
C51 N17 1.329(3) . ?
C51 N16 1.333(3) . ?
C51 O8 1.337(2) . ?
C52 N17 1.342(2) . ?
C52 N18 1.346(3) . ?
C52 N15 1.354(2) . ?
C53 N18 1.458(3) . ?
C53 H53A 0.9800 . ?
C53 H53B 0.9800 . ?
C53 H53C 0.9800 . ?
C54 C57 1.363(11) . ?
C54 C56A 1.465(7) . ?
C54 C55A 1.537(4) . ?
C54 C57A 1.577(4) . ?
C54 C55 1.641(9) . ?
C54 C56 1.68(2) . ?
C55 H55A 0.9800 . ?
C55 H55B 0.9800 . ?
C55 H55C 0.9800 . ?
C56 H56A 0.9800 . ?
C56 H56B 0.9800 . ?
C56 H56C 0.9800 . ?
C57 H57A 0.9800 . ?
C57 H57B 0.9800 . ?
C57 H57C 0.9800 . ?
C55A H55D 0.9800 . ?
C55A H55E 0.9800 . ?
C55A H55F 0.9800 . ?
C56A H56D 0.9800 . ?
C56A H56E 0.9800 . ?
C56A H56F 0.9800 . ?
C57A H57D 0.9800 . ?
C57A H57E 0.9800 . ?
C57A H57F 0.9800 . ?
C58 O6 1.447(2) . ?
C58 C59 1.512(3) . ?
C58 H58A 0.9900 . ?
C58 H58B 0.9900 . ?
C59 C60 1.386(3) . ?
C59 C64 1.389(3) . ?
C60 C61 1.384(3) . ?
C60 H60A 0.9500 . ?
C61 C62 1.382(4) . ?
C61 H61A 0.9500 . ?
C62 C63 1.373(4) . ?
C62 H62A 0.9500 . ?
C63 C64 1.393(3) . ?
C63 H63A 0.9500 . ?
C64 H64A 0.9500 . ?
C65 O7 1.435(2) . ?
C65 H65A 0.9800 . ?
C65 H65B 0.9800 . ?
C65 H65C 0.9800 . ?
C66 O8 1.438(3) . ?
C66 H66A 0.9800 . ?
C66 H66B 0.9800 . ?
C66 H66C 0.9800 . ?
N4 H4A 0.8800 . ?
N5 H5B 0.8800 . ?

loop_
_geom_torsion_atom_site_label_1
_geom_torsion_atom_site_label_2
_geom_torsion_atom_site_label_3
_geom_torsion_atom_site_label_4
_geom_torsion
_geom_torsion_site_symmetry_1
_geom_torsion_site_symmetry_2
_geom_torsion_site_symmetry_3
_geom_torsion_site_symmetry_4
_geom_torsion_publ_flag
O2 C1 C2 C3 176.37(18) . . . . ?
C6 C1 C2 C3 -1.2(3) . . . . ?
O2 C1 C2 N9 -3.1(3) . . . . ?
C6 C1 C2 N9 179.26(17) . . . . ?
C1 C2 C3 C4 1.0(3) . . . . ?
N9 C2 C3 C4 -179.50(18) . . . . ?
C2 C3 C4 C5 0.0(3) . . . . ?
C2 C3 C4 C21 179.1(2) . . . . ?
C3 C4 C5 C6 -0.7(3) . . . . ?
C21 C4 C5 C6 -179.8(2) . . . . ?
C4 C5 C6 C1 0.4(3) . . . . ?
C4 C5 C6 N1 -177.63(19) . . . . ?
O2 C1 C6 C5 -176.97(18) . . . . ?
C2 C1 C6 C5 0.5(3) . . . . ?
O2 C1 C6 N1 1.0(3) . . . . ?
C2 C1 C6 N1 178.56(17) . . . . ?
C16 C11 C12 C13 -3.1(3) . . . . ?
C16 C11 C12 N5 179.89(17) . . . . ?
C11 C12 C13 C14 2.6(3) . . . . ?
N5 C12 C13 C14 179.6(2) . . . . ?
C12 C13 C14 C15 -0.5(4) . . . . ?
C13 C14 C15 C16 -1.1(4) . . . . ?
C14 C15 C16 C11 0.6(3) . . . . ?
C14 C15 C16 O1 -170.4(2) . . . . ?
C12 C11 C16 C15 1.5(3) . . . . ?
C12 C11 C16 O1 172.31(17) . . . . ?
C3 C4 C21 C22A 16.9(5) . . . . ?
C5 C4 C21 C22A -163.9(4) . . . . ?
C3 C4 C21 C24 -149.2(5) . . . . ?
C5 C4 C21 C24 30.0(6) . . . . ?
C3 C4 C21 C24A -107.9(4) . . . . ?
C5 C4 C21 C24A 71.2(4) . . . . ?
C3 C4 C21 C23 81.3(4) . . . . ?
C5 C4 C21 C23 -99.6(4) . . . . ?
C3 C4 C21 C23A 137.6(3) . . . . ?
C5 C4 C21 C23A -43.2(4) . . . . ?
C3 C4 C21 C22 -29.9(4) . . . . ?
C5 C4 C21 C22 149.2(4) . . . . ?
O2 C25 C26 C27 11.9(3) . . . . ?
O2 C25 C26 C31 -168.1(2) . . . . ?
C31 C26 C27 C28 -0.1(4) . . . . ?
C25 C26 C27 C28 179.9(2) . . . . ?
C26 C27 C28 C29 -0.2(4) . . . . ?
C27 C28 C29 C30 0.3(5) . . . . ?
C28 C29 C30 C31 -0.2(5) . . . . ?
C27 C26 C31 C30 0.3(4) . . . . ?
C25 C26 C31 C30 -179.7(2) . . . . ?
C29 C30 C31 C26 -0.1(5) . . . . ?
O6 C34 C35 C36 -178.26(17) . . . . ?
C39 C34 C35 C36 0.0(3) . . . . ?
O6 C34 C35 N18 1.8(3) . . . . ?
C39 C34 C35 N18 -179.92(16) . . . . ?
C34 C35 C36 C37 -1.5(3) . . . . ?
N18 C35 C36 C37 178.39(17) . . . . ?
C35 C36 C37 C38 2.1(3) . . . . ?
C35 C36 C37 C54 -177.77(19) . . . . ?
C36 C37 C38 C39 -1.2(3) . . . . ?
C54 C37 C38 C39 178.62(18) . . . . ?
C37 C38 C39 C34 -0.2(3) . . . . ?
C37 C38 C39 N10 179.51(17) . . . . ?
O6 C34 C39 C38 179.11(17) . . . . ?
C35 C34 C39 C38 0.9(3) . . . . ?
O6 C34 C39 N10 -0.6(3) . . . . ?
C35 C34 C39 N10 -178.88(16) . . . . ?
C49 C44 C45 C46 2.1(3) . . . . ?
C49 C44 C45 N14 -175.09(17) . . . . ?
C44 C45 C46 C47 -1.0(3) . . . . ?
N14 C45 C46 C47 176.13(18) . . . . ?
C45 C46 C47 C48 -0.8(3) . . . . ?
C46 C47 C48 C49 1.5(3) . . . . ?
C45 C44 C49 C48 -1.3(3) . . . . ?
C45 C44 C49 O5 -178.98(16) . . . . ?
C47 C48 C49 C44 -0.4(3) . . . . ?
C47 C48 C49 O5 177.22(17) . . . . ?
C36 C37 C54 C57 -81.4(7) . . . . ?
C38 C37 C54 C57 98.8(7) . . . . ?
C36 C37 C54 C56A 126.9(3) . . . . ?
C38 C37 C54 C56A -52.9(4) . . . . ?
C36 C37 C54 C55A -0.2(3) . . . . ?
C38 C37 C54 C55A 180.0(2) . . . . ?
C36 C37 C54 C57A -114.8(2) . . . . ?
C38 C37 C54 C57A 65.4(3) . . . . ?
C36 C37 C54 C55 42.4(5) . . . . ?
C38 C37 C54 C55 -137.5(4) . . . . ?
C36 C37 C54 C56 148.8(9) . . . . ?
C38 C37 C54 C56 -31.0(9) . . . . ?
O6 C58 C59 C60 30.3(2) . . . . ?
O6 C58 C59 C64 -149.98(17) . . . . ?
C64 C59 C60 C61 1.0(3) . . . . ?
C58 C59 C60 C61 -179.27(19) . . . . ?
C59 C60 C61 C62 -0.2(3) . . . . ?
C60 C61 C62 C63 -0.6(3) . . . . ?
C61 C62 C63 C64 0.7(3) . . . . ?
C60 C59 C64 C63 -0.9(3) . . . . ?
C58 C59 C64 C63 179.34(18) . . . . ?
C62 C63 C64 C59 0.1(3) . . . . ?
N2 C8 N1 C6 -10.0(3) . . . . ?
N3 C8 N1 C6 169.73(19) . . . . ?
N2 C8 N1 C7 -178.8(2) . . . . ?
N3 C8 N1 C7 1.0(3) . . . . ?
C5 C6 N1 C8 -85.5(2) . . . . ?
C1 C6 N1 C8 96.4(2) . . . . ?
C5 C6 N1 C7 83.6(3) . . . . ?
C1 C6 N1 C7 -94.4(2) . . . . ?
N4 C10 N2 C8 -0.4(3) . . . . ?
N5 C10 N2 C8 -179.06(18) . . . . ?
N1 C8 N2 C10 179.54(18) . . . . ?
N3 C8 N2 C10 -0.1(3) . . . . ?
N4 C9 N3 C8 -0.7(3) . . . . ?
O3 C9 N3 C8 178.26(19) . . . . ?
N2 C8 N3 C9 0.6(3) . . . . ?
N1 C8 N3 C9 -179.06(19) . . . . ?
N3 C9 N4 C10 0.2(3) . . . . ?
O3 C9 N4 C10 -178.76(18) . . . . ?
N2 C10 N4 C9 0.4(3) . . . . ?
N5 C10 N4 C9 179.07(18) . . . . ?
N2 C10 N5 C12 1.4(3) . . . . ?
N4 C10 N5 C12 -177.37(18) . . . . ?
C13 C12 N5 C10 110.8(2) . . . . ?
C11 C12 N5 C10 -72.1(3) . . . . ?
N7 C17 N6 C19 0.2(3) . . . . ?
O1 C17 N6 C19 178.88(15) . . . . ?
N8 C19 N6 C17 2.7(2) . . . . ?
N9 C19 N6 C17 -176.28(16) . . . . ?
N8 C18 N7 C17 3.0(3) . . . . ?
O4 C18 N7 C17 -177.35(15) . . . . ?
N6 C17 N7 C18 -2.8(3) . . . . ?
O1 C17 N7 C18 178.45(14) . . . . ?
N7 C18 N8 C19 -0.5(3) . . . . ?
O4 C18 N8 C19 179.76(15) . . . . ?
N9 C19 N8 C18 176.41(16) . . . . ?
N6 C19 N8 C18 -2.6(3) . . . . ?
N8 C19 N9 C2 173.58(17) . . . . ?
N6 C19 N9 C2 -7.3(3) . . . . ?
N8 C19 N9 C20 5.8(3) . . . . ?
N6 C19 N9 C20 -175.12(17) . . . . ?
C3 C2 N9 C19 104.0(2) . . . . ?
C1 C2 N9 C19 -76.5(2) . . . . ?
C3 C2 N9 C20 -87.8(2) . . . . ?
C1 C2 N9 C20 91.7(2) . . . . ?
N11 C41 N10 C39 -1.5(3) . . . . ?
N12 C41 N10 C39 178.33(17) . . . . ?
N11 C41 N10 C40 -169.97(18) . . . . ?
N12 C41 N10 C40 9.9(3) . . . . ?
C38 C39 N10 C41 89.2(2) . . . . ?
C34 C39 N10 C41 -91.1(2) . . . . ?
C38 C39 N10 C40 -101.8(2) . . . . ?
C34 C39 N10 C40 77.9(2) . . . . ?
N14 C43 N11 C41 -179.02(18) . . . . ?
N13 C43 N11 C41 0.2(3) . . . . ?
N10 C41 N11 C43 -179.90(17) . . . . ?
N12 C41 N11 C43 0.2(3) . . . . ?
N13 C42 N12 C41 0.2(3) . . . . ?
O7 C42 N12 C41 179.93(16) . . . . ?
N11 C41 N12 C42 -0.4(3) . . . . ?
N10 C41 N12 C42 179.72(16) . . . . ?
N12 C42 N13 C43 0.1(3) . . . . ?
O7 C42 N13 C43 -179.58(15) . . . . ?
N11 C43 N13 C42 -0.4(3) . . . . ?
N14 C43 N13 C42 178.85(17) . . . . ?
N11 C43 N14 C45 1.2(3) . . . . ?
N13 C43 N14 C45 -178.05(18) . . . . ?
C46 C45 N14 C43 -87.0(2) . . . . ?
C44 C45 N14 C43 90.2(2) . . . . ?
N16 C50 N15 C52 -2.6(3) . . . . ?
O5 C50 N15 C52 175.70(15) . . . . ?
N17 C52 N15 C50 2.3(3) . . . . ?
N18 C52 N15 C50 -177.01(15) . . . . ?
N17 C51 N16 C50 0.4(3) . . . . ?
O8 C51 N16 C50 -179.50(16) . . . . ?
N15 C50 N16 C51 1.4(3) . . . . ?
O5 C50 N16 C51 -177.00(15) . . . . ?
N16 C51 N17 C52 -0.6(3) . . . . ?
O8 C51 N17 C52 179.30(15) . . . . ?
N18 C52 N17 C51 178.42(16) . . . . ?
N15 C52 N17 C51 -0.9(3) . . . . ?
N17 C52 N18 C35 175.50(16) . . . . ?
N15 C52 N18 C35 -5.1(2) . . . . ?
N17 C52 N18 C53 -5.3(3) . . . . ?
N15 C52 N18 C53 174.10(17) . . . . ?
C36 C35 N18 C52 -86.3(2) . . . . ?
C34 C35 N18 C52 93.6(2) . . . . ?
C36 C35 N18 C53 94.4(2) . . . . ?
C34 C35 N18 C53 -85.7(2) . . . . ?
N6 C17 O1 C16 -3.4(2) . . . . ?
N7 C17 O1 C16 175.48(15) . . . . ?
C15 C16 O1 C17 -101.7(2) . . . . ?
C11 C16 O1 C17 87.1(2) . . . . ?
C6 C1 O2 C25 -74.8(2) . . . . ?
C2 C1 O2 C25 107.7(2) . . . . ?
C26 C25 O2 C1 125.05(18) . . . . ?
N3 C9 O3 C32 -2.5(3) . . . . ?
N4 C9 O3 C32 176.6(2) . . . . ?
N7 C18 O4 C33 -3.2(2) . . . . ?
N8 C18 O4 C33 176.54(16) . . . . ?
N15 C50 O5 C49 8.3(2) . . . . ?
N16 C50 O5 C49 -173.16(14) . . . . ?
C44 C49 O5 C50 -102.71(19) . . . . ?
C48 C49 O5 C50 79.6(2) . . . . ?
C35 C34 O6 C58 -90.1(2) . . . . ?
C39 C34 O6 C58 91.7(2) . . . . ?
C59 C58 O6 C34 120.90(18) . . . . ?
N12 C42 O7 C65 7.1(2) . . . . ?
N13 C42 O7 C65 -173.10(16) . . . . ?
N17 C51 O8 C66 177.12(17) . . . . ?
N16 C51 O8 C66 -3.0(3) . . . . ?
